data_4332848
loop_
_publ_author_name
'Alley, Kerwyn G.'
'Bircher, Roland'
'Waldmann, Oliver'
'Ochsenbein, Stefan T.'
'G\"udel, Hans U.'
'Moubaraki, Boujemaa'
'Murray, Keith S.'
'Fernandez-Alonso, Felix'
'Abrahams, Brendan F.'
'Boskovic, Colette'

_publ_section_title
;
 Mixed-Valent Cobalt Spin Clusters:&#x00A0; a Hexanuclear Complex and a
 One-Dimensional Coordination Polymer Comprised of Alternating Hepta- and
 Mononuclear Fragments
;
_journal_issue 22
_journal_name_full 'Inorganic Chemistry'
_journal_page_first 8950
_journal_page_last 8957
_journal_paper_doi 10.1021/ic060938e
_journal_volume 45
_journal_year 2006
_chemical_formula_sum 'C94 H217 Co18 N12 O77.5'
_chemical_formula_weight 3816.54
_chemical_name_systematic
;
 ?
;
_space_group_IT_number 144
_symmetry_cell_setting trigonal
_symmetry_space_group_name_Hall 'P 31'
_symmetry_space_group_name_H-M 'P 31'
_atom_sites_solution_hydrogens geom
_atom_sites_solution_primary direct
_atom_sites_solution_secondary difmap
_audit_creation_method SHELXL-97
_cell_angle_alpha 90.00
_cell_angle_beta 90.00
_cell_angle_gamma 120.00
_cell_formula_units_Z 3
_cell_length_a 21.414(3)
_cell_length_b 21.414(3)
_cell_length_c 30.512(7)
_cell_measurement_reflns_used 7062
_cell_measurement_temperature 130(2)
_cell_measurement_theta_max 24.61
_cell_measurement_theta_min 2.20
_cell_volume 12117(4)
_computing_cell_refinement 'Bruker SMART'
_computing_data_collection 'Bruker SMART'
_computing_data_reduction 'Bruker SAINT'
_computing_structure_refinement 'SHELXL-97 (Sheldrick, 1997)'
_computing_structure_solution 'Bruker SHELXTL'
_diffrn_ambient_temperature 130(2)
_diffrn_measured_fraction_theta_full 0.992
_diffrn_measured_fraction_theta_max 0.992
_diffrn_measurement_device_type 'Bruker CCD area detector'
_diffrn_measurement_method 'phi and omega scans'
_diffrn_radiation_monochromator graphite
_diffrn_radiation_source 'fine-focus sealed tube'
_diffrn_radiation_type MoK\a
_diffrn_radiation_wavelength 0.71073
_diffrn_reflns_av_R_equivalents 0.0688
_diffrn_reflns_av_sigmaI/netI 0.1146
_diffrn_reflns_limit_h_max 27
_diffrn_reflns_limit_h_min -25
_diffrn_reflns_limit_k_max 12
_diffrn_reflns_limit_k_min -27
_diffrn_reflns_limit_l_max 39
_diffrn_reflns_limit_l_min -39
_diffrn_reflns_number 75917
_diffrn_reflns_theta_full 27.51
_diffrn_reflns_theta_max 27.51
_diffrn_reflns_theta_min 1.73
_diffrn_standards_decay_% 0
_exptl_absorpt_coefficient_mu 1.885
_exptl_absorpt_correction_T_max 1.00
_exptl_absorpt_correction_T_min 0.837
_exptl_absorpt_correction_type multi-scan
_exptl_absorpt_process_details
;
 SADABS: Area-Detector Absorption Correction
;
_exptl_crystal_colour purple
_exptl_crystal_density_diffrn 1.569
_exptl_crystal_density_method 'not measured'
_exptl_crystal_description 'hexagon plate'
_exptl_crystal_F_000 5913
_exptl_crystal_size_max 0.35
_exptl_crystal_size_mid 0.30
_exptl_crystal_size_min 0.12
_refine_diff_density_max 1.475
_refine_diff_density_min -1.770
_refine_diff_density_rms 0.165
_refine_ls_abs_structure_details 'Flack H D (1983), Acta Cryst. A39, 876-881'
_refine_ls_abs_structure_Flack 0.32(3)
_refine_ls_extinction_method none
_refine_ls_goodness_of_fit_ref 1.022
_refine_ls_hydrogen_treatment mixed
_refine_ls_matrix_type full
_refine_ls_number_parameters 1488
_refine_ls_number_reflns 36086
_refine_ls_number_restraints 1
_refine_ls_restrained_S_all 1.022
_refine_ls_R_factor_all 0.1473
_refine_ls_R_factor_gt 0.0846
_refine_ls_shift/su_max 0.001
_refine_ls_shift/su_mean 0.000
_refine_ls_structure_factor_coef Fsqd
_refine_ls_weighting_details 'calc w=1/[\s^2^(Fo^2^)+(0.1005P)^2^+37.4627P] where P=(Fo^2^+2Fc^2^)/3'
_refine_ls_weighting_scheme calc
_refine_ls_wR_factor_gt 0.2004
_refine_ls_wR_factor_ref 0.2337
_reflns_number_gt 20951
_reflns_number_total 36086
_reflns_threshold_expression >2sigma(I)
_cod_data_source_file ic060938esup1.cif
_cod_data_source_block compound_1
_cod_depositor_comments
;
The following automatic conversions were performed:

'_symmetry_cell_setting' value 'Trigonal' changed to 'trigonal'
according to /home/saulius/struct/CIF-dictionaries/cif_core.dic
dictionary named 'cif_core.dic' version 2.4.2 from
2011-04-26.

'_exptl_absorpt_correction_type' value 'Multi-scan'
changed to 'multi-scan' according to
/home/saulius/struct/CIF-dictionaries/cif_core.dic dictionary named
'cif_core.dic' version 2.4.2 from 2011-04-26.

Automatic conversion script
Id: cif_fix_values 1891 2012-01-12 08:04:46Z andrius 
;
_cod_original_cell_volume 12117(3)
_cod_original_sg_symbol_H-M P31
_cod_original_formula_sum 'C94 H217 Co18 N12 O77.50'
_cod_database_code 4332848

loop_
_symmetry_equiv_pos_as_xyz
'x, y, z'
'-y, x-y, z+1/3'
'-x+y, -x, z+2/3'

loop_
_atom_site_label
_atom_site_type_symbol
_atom_site_fract_x
_atom_site_fract_y
_atom_site_fract_z
_atom_site_U_iso_or_equiv
_atom_site_adp_type
_atom_site_occupancy
_atom_site_symmetry_multiplicity
_atom_site_calc_flag
_atom_site_refinement_flags
C19A C 0.6170(12) 0.9784(9) 0.3775(8) 0.101(9) Uani 1 1 d .
H19G H 0.6651 1.0038 0.3660 0.151 Uiso 1 1 calc R
H19H H 0.6134 0.9437 0.3987 0.151 Uiso 1 1 calc R
H19I H 0.6059 1.0120 0.3912 0.151 Uiso 1 1 calc R
C5A C 0.1600(10) 0.8691(10) 0.1476(6) 0.072(5) Uiso 1 1 d .
H5A1 H 0.1457 0.9001 0.1337 0.108 Uiso 1 1 calc R
H5A2 H 0.1180 0.8258 0.1573 0.108 Uiso 1 1 calc R
H5A3 H 0.1864 0.8570 0.1272 0.108 Uiso 1 1 calc R
C4A C 0.2090(8) 0.9087(9) 0.1880(5) 0.038(4) Uiso 1 1 d .
C2A C 0.3814(11) 1.2144(11) 0.1294(7) 0.092(8) Uani 1 1 d .
H2A1 H 0.4199 1.2559 0.1435 0.138 Uiso 1 1 calc R
H2A2 H 0.3534 1.2288 0.1121 0.138 Uiso 1 1 calc R
H2A3 H 0.4012 1.1925 0.1107 0.138 Uiso 1 1 calc R
C26A C 0.2598(8) 0.8213(8) 0.3406(4) 0.033(3) Uiso 1 1 d .
H26C H 0.2084 0.7920 0.3460 0.039 Uiso 1 1 calc R
H26D H 0.2770 0.8681 0.3541 0.039 Uiso 1 1 calc R
C24A C 0.3011(7) 0.7832(7) 0.3606(4) 0.028(3) Uiso 1 1 d .
C27A C 0.3830(8) 0.8369(8) 0.3567(5) 0.039(4) Uiso 1 1 d .
H27C H 0.3937 0.8837 0.3677 0.047 Uiso 1 1 calc R
H27D H 0.4094 0.8201 0.3743 0.047 Uiso 1 1 calc R
C25A C 0.2794(8) 0.7554(8) 0.4079(5) 0.039(4) Uani 1 1 d .
H25D H 0.2337 0.7115 0.4077 0.058 Uiso 1 1 calc R
H25E H 0.2758 0.7910 0.4251 0.058 Uiso 1 1 calc R
H25F H 0.3153 0.7464 0.4205 0.058 Uiso 1 1 calc R
C22A C 0.3702(8) 0.7248(8) 0.2152(5) 0.036(4) Uani 1 1 d .
H22E H 0.3494 0.6732 0.2112 0.043 Uiso 1 1 calc R
H22F H 0.4169 0.7487 0.2009 0.043 Uiso 1 1 calc R
C20A C 0.3214(8) 0.7490(7) 0.1941(4) 0.027(3) Uiso 1 1 d .
C23A C 0.3583(8) 0.8281(8) 0.1928(4) 0.032(3) Uiso 1 1 d .
H23E H 0.4048 0.8460 0.1787 0.038 Uiso 1 1 calc R
H23F H 0.3302 0.8425 0.1750 0.038 Uiso 1 1 calc R
C21A C 0.2833(9) 0.7136(9) 0.1504(5) 0.053(5) Uani 1 1 d .
H21G H 0.2445 0.6657 0.1560 0.079 Uiso 1 1 calc R
H21H H 0.3173 0.7117 0.1308 0.079 Uiso 1 1 calc R
H21I H 0.2645 0.7417 0.1374 0.079 Uiso 1 1 calc R
C11A C 0.3910(7) 1.0033(7) 0.1676(4) 0.026(3) Uani 1 1 d .
H11E H 0.3642 1.0178 0.1486 0.031 Uiso 1 1 calc R
H11F H 0.3819 0.9561 0.1584 0.031 Uiso 1 1 calc R
C8A C 0.4710(7) 1.0575(7) 0.1649(4) 0.029(3) Uani 1 1 d .
C9A C 0.4952(7) 1.0849(8) 0.1199(4) 0.031(3) Uani 1 1 d .
H9A1 H 0.5469 1.1125 0.1192 0.047 Uiso 1 1 calc R
H9A2 H 0.4757 1.1148 0.1113 0.047 Uiso 1 1 calc R
H9A3 H 0.4786 1.0449 0.1000 0.047 Uiso 1 1 calc R
C14A C 0.4060(7) 1.1244(7) 0.3124(4) 0.022(3) Uiso 1 1 d .
H14E H 0.3611 1.1022 0.3286 0.027 Uiso 1 1 calc R
H14F H 0.4281 1.1763 0.3149 0.027 Uiso 1 1 calc R
C12A C 0.4554(7) 1.1005(7) 0.3305(4) 0.021(3) Uiso 1 1 d .
C13A C 0.4833(8) 1.1360(8) 0.3739(5) 0.037(4) Uani 1 1 d .
H13G H 0.5121 1.1872 0.3699 0.056 Uiso 1 1 calc R
H13H H 0.5123 1.1182 0.3868 0.056 Uiso 1 1 calc R
H13I H 0.4435 1.1254 0.3929 0.056 Uiso 1 1 calc R
C10A C 0.5128(7) 1.0268(7) 0.1843(4) 0.029(3) Uani 1 1 d .
H10E H 0.4976 0.9800 0.1714 0.035 Uiso 1 1 calc R
H10F H 0.5635 1.0580 0.1777 0.035 Uiso 1 1 calc R
C15A C 0.4172(7) 1.0159(7) 0.3353(4) 0.023(3) Uani 1 1 d .
H15E H 0.4469 1.0028 0.3527 0.028 Uiso 1 1 calc R
H15F H 0.3711 0.9976 0.3499 0.028 Uiso 1 1 calc R
C16A C 0.5699(8) 0.8985(8) 0.2188(5) 0.041(4) Uani 1 1 d .
C17A C 0.6345(9) 0.9752(9) 0.2300(5) 0.051(4) Uiso 1 1 d .
H17A H 0.6622 0.9714 0.2535 0.076 Uiso 1 1 calc R
H17B H 0.6162 1.0061 0.2387 0.076 Uiso 1 1 calc R
H17C H 0.6646 0.9950 0.2046 0.076 Uiso 1 1 calc R
C28A C 0.4450(9) 0.6789(10) 0.3564(6) 0.049(4) Uani 1 1 d .
C29A C 0.3977(10) 0.6322(10) 0.3942(6) 0.068(5) Uiso 1 1 d .
H29D H 0.4192 0.6066 0.4071 0.101 Uiso 1 1 calc R
H29E H 0.3507 0.5984 0.3833 0.101 Uiso 1 1 calc R
H29F H 0.3936 0.6624 0.4159 0.101 Uiso 1 1 calc R
C18A C 0.5654(7) 0.9409(7) 0.3414(5) 0.032(3) Uani 1 1 d .
C6A C 0.2020(7) 0.9431(7) 0.3016(4) 0.026(3) Uiso 1 1 d .
C7A C 0.1427(8) 0.8682(8) 0.2949(7) 0.065(6) Uani 1 1 d .
H7A1 H 0.1311 0.8428 0.3223 0.097 Uiso 1 1 calc R
H7A2 H 0.1576 0.8444 0.2742 0.097 Uiso 1 1 calc R
H7A3 H 0.1010 0.8688 0.2839 0.097 Uiso 1 1 calc R
C1A C 0.2503(7) 1.1416(6) 0.2821(5) 0.053(4) Uani 1 1 d .
H1A1 H 0.2475 1.1181 0.3094 0.080 Uiso 1 1 calc R
H1A2 H 0.2149 1.1567 0.2817 0.080 Uiso 1 1 calc R
H1A3 H 0.2975 1.1830 0.2788 0.080 Uiso 1 1 calc R
C3A C 0.3342(8) 1.1612(8) 0.1634(5) 0.037(4) Uiso 1 1 d .
N4A N 0.2913(6) 0.7291(6) 0.3288(4) 0.031(3) Uani 1 1 d .
H4A1 H 0.2445 0.6952 0.3261 0.037 Uiso 1 1 calc R
H4A2 H 0.3171 0.7079 0.3358 0.037 Uiso 1 1 calc R
N3A N 0.2643(5) 0.7315(6) 0.2292(4) 0.034(3) Uani 1 1 d .
H3A1 H 0.2388 0.6840 0.2350 0.041 Uiso 1 1 calc R
H3A2 H 0.2341 0.7477 0.2219 0.041 Uiso 1 1 calc R
N1A N 0.4842(6) 1.1193(6) 0.1959(3) 0.026(3) Uani 1 1 d .
H1A4 H 0.4582 1.1402 0.1885 0.032 Uiso 1 1 calc R
H1A5 H 0.5312 1.1529 0.1979 0.032 Uiso 1 1 calc R
N2A N 0.5121(5) 1.1170(6) 0.2964(3) 0.023(2) Uani 1 1 d .
H2A4 H 0.5423 1.1011 0.3041 0.028 Uiso 1 1 calc R
H2A5 H 0.5375 1.1643 0.2900 0.028 Uiso 1 1 calc R
Co1A Co 0.30265(10) 1.04652(10) 0.23152(6) 0.0272(4) Uani 1 1 d .
Co2A Co 0.31008(10) 0.91287(10) 0.25530(6) 0.0245(4) Uani 1 1 d .
Co3A Co 0.32665(10) 0.78507(10) 0.27674(6) 0.0268(4) Uani 1 1 d .
Co4A Co 0.47228(10) 0.79871(10) 0.29305(6) 0.0277(4) Uani 1 1 d .
Co5A Co 0.46585(10) 0.93325(10) 0.27114(6) 0.0234(4) Uani 1 1 d .
Co6A Co 0.44811(9) 1.06077(9) 0.24896(5) 0.0207(4) Uani 1 1 d .
O1A O 0.3686(5) 1.0004(4) 0.2126(3) 0.022(2) Uani 1 1 d .
O2A O 0.2802(6) 1.1692(6) 0.1768(4) 0.055(3) Uani 1 1 d .
O3A O 0.3504(5) 1.1188(5) 0.1797(3) 0.034(3) Uani 1 1 d .
O4A O 0.2364(5) 1.0914(5) 0.2458(3) 0.039(3) Uani 1 1 d .
O5A O 0.3922(5) 1.1030(4) 0.2664(3) 0.024(2) Uani 1 1 d .
O6A O 0.2219(5) 0.9660(5) 0.1962(3) 0.038(3) Uani 1 1 d .
O7A O 0.2334(5) 0.8714(5) 0.2054(3) 0.032(2) Uani 1 1 d .
O8A O 0.2651(5) 0.9698(5) 0.2846(3) 0.030(2) Uani 1 1 d .
O9A O 0.1893(6) 0.9785(6) 0.3310(3) 0.036(3) Uani 1 1 d .
O10A O 0.4070(5) 0.9856(5) 0.2925(3) 0.022(2) Uani 1 1 d .
O11A O 0.5034(5) 1.0193(5) 0.2302(3) 0.026(2) Uani 1 1 d .
O12A O 0.3690(5) 0.8602(5) 0.2340(3) 0.032(2) Uiso 1 1 d .
O13A O 0.2734(5) 0.8291(5) 0.2955(3) 0.030(2) Uani 1 1 d .
O14A O 0.5412(5) 0.9776(5) 0.3205(3) 0.030(2) Uiso 1 1 d .
O15A O 0.5533(5) 0.8768(5) 0.3308(3) 0.039(3) Uani 1 1 d .
O16A O 0.4045(5) 0.8430(5) 0.3137(3) 0.026(2) Uiso 1 1 d .
O17A O 0.5111(5) 0.8786(5) 0.2410(3) 0.035(2) Uiso 1 1 d .
O18A O 0.5783(5) 0.8590(6) 0.1925(3) 0.041(3) Uani 1 1 d .
O19A O 0.3786(5) 0.7411(5) 0.2599(3) 0.027(2) Uiso 1 1 d .
O20A O 0.4288(6) 0.7261(5) 0.3435(4) 0.044(3) Uani 1 1 d .
O21A O 0.4961(7) 0.6726(7) 0.3424(4) 0.064(4) Uani 1 1 d .
O22A O 0.5348(5) 0.7559(5) 0.2726(3) 0.034(2) Uiso 1 1 d .
C5B C 0.9497(9) 0.7304(8) 0.1595(6) 0.056(5) Uani 1 1 d .
H5B1 H 0.9185 0.6832 0.1477 0.085 Uiso 1 1 calc R
H5B2 H 0.9873 0.7299 0.1763 0.085 Uiso 1 1 calc R
H5B3 H 0.9706 0.7643 0.1359 0.085 Uiso 1 1 calc R
C19B C 0.8404(11) 1.0997(9) 0.3707(7) 0.101(9) Uani 1 1 d .
H19A H 0.8745 1.1164 0.3944 0.151 Uiso 1 1 calc R
H19B H 0.7975 1.0565 0.3794 0.151 Uiso 1 1 calc R
H19C H 0.8285 1.1361 0.3634 0.151 Uiso 1 1 calc R
C6B C 0.8616(6) 0.7145(6) 0.3005(4) 0.019(3) Uiso 1 1 d .
C7B C 0.9368(7) 0.7314(8) 0.2930(5) 0.040(4) Uani 1 1 d .
H7B1 H 0.9651 0.7537 0.3187 0.060 Uiso 1 1 calc R
H7B2 H 0.9566 0.7638 0.2685 0.060 Uiso 1 1 calc R
H7B3 H 0.9373 0.6878 0.2868 0.060 Uiso 1 1 calc R
C1B C 0.6682(9) 0.5667(9) 0.2818(5) 0.071(5) Uiso 1 1 d .
H1B1 H 0.6941 0.5881 0.3084 0.107 Uiso 1 1 calc R
H1B2 H 0.6527 0.5162 0.2816 0.107 Uiso 1 1 calc R
H1B3 H 0.6268 0.5729 0.2801 0.107 Uiso 1 1 calc R
O9B O 0.8235(6) 0.6690(5) 0.3289(3) 0.033(2) Uani 1 1 d .
C15B C 0.7957(6) 0.8621(6) 0.3293(4) 0.020(3) Uani 1 1 d .
H15A H 0.8100 0.9057 0.3461 0.023 Uiso 1 1 calc R
H15B H 0.8135 0.8340 0.3442 0.023 Uiso 1 1 calc R
C12B C 0.7138(8) 0.8184(9) 0.3255(5) 0.036(4) Uani 1 1 d .
C13B C 0.6772(8) 0.8118(8) 0.3693(4) 0.038(4) Uani 1 1 d .
H13A H 0.6928 0.8591 0.3808 0.057 Uiso 1 1 calc R
H13B H 0.6898 0.7855 0.3894 0.057 Uiso 1 1 calc R
H13C H 0.6258 0.7868 0.3652 0.057 Uiso 1 1 calc R
C14B C 0.6881(8) 0.7418(8) 0.3079(4) 0.030(3) Uiso 1 1 d .
H14A H 0.7115 0.7199 0.3238 0.036 Uiso 1 1 calc R
H14B H 0.6364 0.7119 0.3116 0.036 Uiso 1 1 calc R
C11B C 0.8019(6) 0.8394(6) 0.1617(3) 0.016(2) Uiso 1 1 d .
H11A H 0.7847 0.7962 0.1441 0.019 Uiso 1 1 calc R
H11B H 0.8486 0.8758 0.1506 0.019 Uiso 1 1 calc R
C8B C 0.7480(7) 0.8671(7) 0.1602(4) 0.027(3) Uani 1 1 d .
C10B C 0.7782(7) 0.9403(7) 0.1779(4) 0.022(3) Uiso 1 1 d .
H10A H 0.8237 0.9721 0.1635 0.026 Uiso 1 1 calc R
H10B H 0.7454 0.9582 0.1721 0.026 Uiso 1 1 calc R
C9B C 0.7205(8) 0.8630(9) 0.1134(4) 0.041(4) Uani 1 1 d .
H9B1 H 0.6866 0.8799 0.1130 0.062 Uiso 1 1 calc R
H9B2 H 0.6973 0.8140 0.1034 0.062 Uiso 1 1 calc R
H9B3 H 0.7604 0.8926 0.0945 0.062 Uiso 1 1 calc R
C23B C 0.9814(7) 0.9838(7) 0.1850(4) 0.026(3) Uiso 1 1 d .
H23A H 0.9641 1.0130 0.1712 0.031 Uiso 1 1 calc R
H23B H 0.9663 0.9412 0.1670 0.031 Uiso 1 1 calc R
C20B C 1.0595(7) 1.0244(7) 0.1866(4) 0.025(3) Uani 1 1 d .
C22B C 1.0873(7) 1.1003(7) 0.2062(5) 0.030(3) Uani 1 1 d .
H22A H 1.1392 1.1285 0.2029 0.037 Uiso 1 1 calc R
H22B H 1.0661 1.1246 0.1905 0.037 Uiso 1 1 calc R
C21B C 1.0995(7) 1.0275(7) 0.1416(4) 0.024(3) Uiso 1 1 d .
H21A H 1.1506 1.0577 0.1453 0.036 Uiso 1 1 calc R
H21B H 1.0832 1.0470 0.1189 0.036 Uiso 1 1 calc R
H21C H 1.0887 0.9798 0.1336 0.036 Uiso 1 1 calc R
C27B C 0.9739(8) 1.0064(8) 0.3492(5) 0.031(4) Uani 1 1 d .
H27A H 0.9273 0.9708 0.3608 0.037 Uiso 1 1 calc R
H27B H 0.9914 1.0502 0.3663 0.037 Uiso 1 1 calc R
C24B C 1.0272(7) 0.9781(7) 0.3529(4) 0.024(3) Uiso 1 1 d .
C26B C 0.9912(7) 0.8988(7) 0.3338(4) 0.026(3) Uani 1 1 d .
H26A H 1.0220 0.8784 0.3393 0.032 Uiso 1 1 calc R
H26B H 0.9451 0.8685 0.3479 0.032 Uiso 1 1 calc R
C25B C 1.0563(8) 0.9858(8) 0.3998(4) 0.032(3) Uiso 1 1 d .
H25A H 1.1014 0.9864 0.3991 0.048 Uiso 1 1 calc R
H25B H 1.0223 0.9459 0.4172 0.048 Uiso 1 1 calc R
H25C H 1.0634 1.0300 0.4123 0.048 Uiso 1 1 calc R
C18B C 0.8718(8) 1.0847(8) 0.3327(4) 0.031(3) Uiso 1 1 d .
C4B C 0.9059(7) 0.7525(7) 0.1890(4) 0.024(3) Uiso 1 1 d .
C3B C 0.6447(7) 0.6237(8) 0.1604(4) 0.027(3) Uiso 1 1 d .
C2B C 0.6005(9) 0.6217(9) 0.1212(6) 0.062(5) Uani 1 1 d .
H2B1 H 0.5655 0.5726 0.1146 0.093 Uiso 1 1 calc R
H2B2 H 0.6317 0.6431 0.0965 0.093 Uiso 1 1 calc R
H2B3 H 0.5763 0.6481 0.1278 0.093 Uiso 1 1 calc R
C16B C 0.9111(7) 1.1295(7) 0.2110(4) 0.024(3) Uiso 1 1 d .
C17B C 0.8364(7) 1.1176(7) 0.2242(4) 0.024(3) Uiso 1 1 d .
H17D H 0.8220 1.1423 0.2040 0.036 Uiso 1 1 calc R
H17E H 0.8390 1.1361 0.2532 0.036 Uiso 1 1 calc R
H17F H 0.8018 1.0670 0.2237 0.036 Uiso 1 1 calc R
C28B C 1.1307(8) 1.2214(8) 0.3508(4) 0.034(3) Uiso 1 1 d .
C29B C 1.1765(9) 1.2195(9) 0.3882(4) 0.053(4) Uani 1 1 d .
H29G H 1.2129 1.2678 0.3955 0.079 Uiso 1 1 calc R
H29H H 1.1992 1.1926 0.3793 0.079 Uiso 1 1 calc R
H29I H 1.1466 1.1969 0.4133 0.079 Uiso 1 1 calc R
N2B N 0.6947(6) 0.8548(6) 0.2906(3) 0.030(3) Uani 1 1 d .
H2B4 H 0.7104 0.9013 0.2969 0.037 Uiso 1 1 calc R
H2B5 H 0.6471 0.8317 0.2851 0.037 Uiso 1 1 calc R
N1B N 0.6879(5) 0.8214(5) 0.1932(3) 0.021(2) Uani 1 1 d .
H1B4 H 0.6653 0.7741 0.1866 0.025 Uiso 1 1 calc R
H1B5 H 0.6555 0.8362 0.1957 0.025 Uiso 1 1 calc R
N3B N 1.0792(6) 0.9885(6) 0.2216(3) 0.023(3) Uani 1 1 d .
H3B1 H 1.1269 1.0119 0.2270 0.027 Uiso 1 1 calc R
H3B2 H 1.0639 0.9419 0.2154 0.027 Uiso 1 1 calc R
N4B N 1.0826(6) 1.0226(6) 0.3214(3) 0.030(3) Uani 1 1 d .
H4B1 H 1.1169 1.0102 0.3192 0.036 Uiso 1 1 calc R
H4B2 H 1.1033 1.0698 0.3279 0.036 Uiso 1 1 calc R
Co1B Co 0.76072(10) 0.71156(10) 0.22842(5) 0.0215(4) Uani 1 1 d .
Co2B Co 0.89564(9) 0.85338(9) 0.24943(5) 0.0184(4) Uani 1 1 d .
Co3B Co 1.02509(9) 0.99887(9) 0.26900(5) 0.0184(4) Uani 1 1 d .
Co4B Co 1.01244(10) 1.13129(10) 0.28453(5) 0.0240(4) Uani 1 1 d .
Co5B Co 0.87747(10) 0.99019(9) 0.26293(5) 0.0194(4) Uani 1 1 d .
Co6B Co 0.74808(9) 0.84417(9) 0.24383(5) 0.0182(4) Uani 1 1 d .
O1B O 0.8075(4) 0.8238(5) 0.2080(3) 0.0188(19) Uiso 1 1 d .
O2B O 0.6367(6) 0.5649(6) 0.1761(4) 0.047(3) Uani 1 1 d .
O3B O 0.6883(5) 0.6834(5) 0.1764(3) 0.029(2) Uani 1 1 d .
O4B O 0.7142(5) 0.6010(5) 0.2449(3) 0.023(2) Uiso 1 1 d .
O5B O 0.7057(4) 0.7478(4) 0.2646(2) 0.0176(18) Uiso 1 1 d .
O6B O 0.8429(5) 0.7083(5) 0.1937(3) 0.026(2) Uani 1 1 d .
O7B O 0.9376(5) 0.8160(5) 0.2020(3) 0.0225(19) Uiso 1 1 d .
O8B O 0.8397(4) 0.7529(4) 0.2804(2) 0.0176(18) Uiso 1 1 d .
O10B O 0.8250(4) 0.8801(4) 0.2860(2) 0.0116(17) Uiso 1 1 d .
O11B O 0.7896(4) 0.9408(5) 0.2235(3) 0.0193(19) Uiso 1 1 d .
O12B O 0.9502(4) 0.9628(5) 0.2263(2) 0.0174(19) Uani 1 1 d .
O13B O 0.9814(5) 0.9018(5) 0.2882(2) 0.0209(19) Uani 1 1 d .
O14B O 0.8343(5) 1.0227(5) 0.3116(3) 0.035(2) Uani 1 1 d .
O15B O 0.9348(5) 1.1342(5) 0.3223(3) 0.033(2) Uani 1 1 d .
O16B O 0.9667(5) 1.0205(5) 0.3049(3) 0.021(2) Uani 1 1 d .
O17B O 0.9305(4) 1.0894(4) 0.2323(3) 0.025(2) Uani 1 1 d .
O18B O 0.9498(6) 1.1764(5) 0.1862(4) 0.040(3) Uani 1 1 d .
O19B O 1.0697(5) 1.0956(4) 0.2502(3) 0.023(2) Uani 1 1 d .
O20B O 1.0855(5) 1.1603(6) 0.3343(3) 0.038(3) Uani 1 1 d .
O21B O 1.1343(7) 1.2791(6) 0.3394(4) 0.068(4) Uani 1 1 d .
O22B O 1.0552(5) 1.2391(5) 0.2675(3) 0.031(2) Uani 1 1 d .
C5C C 1.0658(10) 0.6493(9) 0.1412(5) 0.056(5) Uani 1 1 d .
H5C1 H 1.0753 0.6963 0.1500 0.084 Uiso 1 1 calc R
H5C2 H 1.0237 0.6272 0.1229 0.084 Uiso 1 1 calc R
H5C3 H 1.1064 0.6536 0.1252 0.084 Uiso 1 1 calc R
C19C C 0.6961(7) 0.1666(6) 0.3536(4) 0.036(3) Uani 1 1 d .
H19D H 0.7268 0.1465 0.3489 0.054 Uiso 1 1 calc R
H19E H 0.6479 0.1324 0.3445 0.054 Uiso 1 1 calc R
H19F H 0.6961 0.1774 0.3841 0.054 Uiso 1 1 calc R
C407 C 0.6055(9) 0.3217(9) 0.1003(5) 0.061(4) Uiso 1 1 d .
C402 C 0.2888(8) 0.1005(8) 0.4134(5) 0.055(4) Uiso 1 1 d .
C1C C 1.2400(8) 0.5603(7) 0.2836(5) 0.056(4) Uani 1 1 d .
H1C1 H 1.2137 0.5573 0.3097 0.085 Uiso 1 1 calc R
H1C2 H 1.2888 0.5992 0.2863 0.085 Uiso 1 1 calc R
H1C3 H 1.2400 0.5159 0.2794 0.085 Uiso 1 1 calc R
C408 C 0.5745(15) 0.9389(13) 0.0914(10) 0.038(6) Uiso 0.50 1 d P
C405 C 0.5182(9) 0.6131(9) 0.2297(5) 0.066(4) Uiso 1 1 d .
C7C C 1.0820(9) 0.6698(9) 0.2866(5) 0.047(4) Uiso 1 1 d .
H7C1 H 1.0631 0.6645 0.2575 0.070 Uiso 1 1 calc R
H7C2 H 1.1281 0.7131 0.2883 0.070 Uiso 1 1 calc R
H7C3 H 1.0494 0.6727 0.3071 0.070 Uiso 1 1 calc R
C2C C 1.1943(12) 0.4437(11) 0.1235(7) 0.098(8) Uani 1 1 d .
H2C1 H 1.2411 0.4721 0.1106 0.147 Uiso 1 1 calc R
H2C2 H 1.1579 0.4351 0.1022 0.147 Uiso 1 1 calc R
H2C3 H 1.1886 0.3984 0.1332 0.147 Uiso 1 1 calc R
C401 C 0.3889(12) 0.5279(12) 0.1375(7) 0.099(7) Uiso 1 1 d .
C22C C 0.7037(7) 0.4407(6) 0.2078(4) 0.025(3) Uani 1 1 d .
H22C H 0.6732 0.4618 0.2044 0.031 Uiso 1 1 calc R
H22D H 0.6811 0.3947 0.1926 0.031 Uiso 1 1 calc R
C20C C 0.7783(7) 0.4909(7) 0.1877(4) 0.016(3) Uiso 1 1 d .
C23C C 0.8213(8) 0.4534(7) 0.1841(4) 0.030(3) Uani 1 1 d .
H23C H 0.7925 0.4069 0.1702 0.036 Uiso 1 1 calc R
H23D H 0.8637 0.4819 0.1662 0.036 Uiso 1 1 calc R
C21C C 0.7796(9) 0.5260(7) 0.1433(4) 0.036(4) Uani 1 1 d .
H21D H 0.8287 0.5587 0.1351 0.055 Uiso 1 1 calc R
H21E H 0.7539 0.5519 0.1459 0.055 Uiso 1 1 calc R
H21F H 0.7571 0.4892 0.1214 0.055 Uiso 1 1 calc R
C11C C 0.9680(8) 0.4216(7) 0.1616(4) 0.027(3) Uani 1 1 d .
H11C H 1.0116 0.4483 0.1443 0.033 Uiso 1 1 calc R
H11D H 0.9321 0.4328 0.1508 0.033 Uiso 1 1 calc R
C8C C 0.9402(8) 0.3411(7) 0.1582(4) 0.032(3) Uani 1 1 d .
C10C C 0.8667(7) 0.2973(8) 0.1773(4) 0.028(3) Uiso 1 1 d .
H10C H 0.8342 0.3105 0.1634 0.034 Uiso 1 1 calc R
H10D H 0.8491 0.2467 0.1714 0.034 Uiso 1 1 calc R
C9C C 0.9415(9) 0.3166(8) 0.1124(5) 0.047(4) Uani 1 1 d .
H9C1 H 0.9141 0.2649 0.1112 0.070 Uiso 1 1 calc R
H9C2 H 0.9905 0.3327 0.1040 0.070 Uiso 1 1 calc R
H9C3 H 0.9210 0.3364 0.0928 0.070 Uiso 1 1 calc R
C15C C 0.9465(7) 0.3906(7) 0.3303(4) 0.027(3) Uani 1 1 d .
H15C H 0.9025 0.3623 0.3469 0.032 Uiso 1 1 calc R
H15D H 0.9757 0.4362 0.3452 0.032 Uiso 1 1 calc R
C12C C 0.9900(8) 0.3479(8) 0.3259(5) 0.027(3) Uiso 1 1 d .
C14C C 1.0657(7) 0.4014(8) 0.3089(4) 0.027(3) Uani 1 1 d .
H14C H 1.0859 0.4457 0.3258 0.032 Uiso 1 1 calc R
H14D H 1.0970 0.3811 0.3122 0.032 Uiso 1 1 calc R
C13C C 0.9960(8) 0.3206(8) 0.3683(4) 0.035(3) Uani 1 1 d .
H13D H 1.0216 0.3602 0.3881 0.052 Uiso 1 1 calc R
H13E H 1.0218 0.2949 0.3651 0.052 Uiso 1 1 calc R
H13F H 0.9487 0.2887 0.3796 0.052 Uiso 1 1 calc R
C24C C 0.8293(7) 0.5060(6) 0.3532(4) 0.022(3) Uani 1 1 d .
C26C C 0.9094(7) 0.5514(8) 0.3344(4) 0.032(3) Uani 1 1 d .
H26E H 0.9284 0.6025 0.3395 0.039 Uiso 1 1 calc R
H26F H 0.9407 0.5371 0.3488 0.039 Uiso 1 1 calc R
C25C C 0.8246(7) 0.5302(8) 0.4010(4) 0.032(3) Uani 1 1 d .
H25G H 0.8429 0.5813 0.4015 0.047 Uiso 1 1 calc R
H25H H 0.8528 0.5187 0.4203 0.047 Uiso 1 1 calc R
H25I H 0.7752 0.5055 0.4105 0.047 Uiso 1 1 calc R
C28C C 0.5877(8) 0.3645(8) 0.3548(5) 0.035(4) Uiso 1 1 d .
C29C C 0.5898(7) 0.4113(8) 0.3932(4) 0.033(3) Uani 1 1 d .
H29A H 0.6197 0.4095 0.4161 0.050 Uiso 1 1 calc R
H29B H 0.5419 0.3936 0.4042 0.050 Uiso 1 1 calc R
H29C H 0.6093 0.4602 0.3835 0.050 Uiso 1 1 calc R
C16C C 0.6799(7) 0.2405(7) 0.2109(4) 0.025(3) Uiso 1 1 d .
C17C C 0.6933(8) 0.1785(8) 0.2207(5) 0.034(4) Uani 1 1 d .
H17G H 0.6613 0.1491 0.2436 0.051 Uiso 1 1 calc R
H17H H 0.7423 0.1975 0.2300 0.051 Uiso 1 1 calc R
H17I H 0.6846 0.1499 0.1948 0.051 Uiso 1 1 calc R
C4C C 1.0532(8) 0.6032(8) 0.1812(5) 0.031(3) Uiso 1 1 d .
C18C C 0.7239(8) 0.2359(7) 0.3267(4) 0.030(3) Uiso 1 1 d .
C3C C 1.1872(9) 0.4829(9) 0.1616(5) 0.043(4) Uani 1 1 d .
C6C C 1.0905(7) 0.6050(7) 0.2978(4) 0.024(3) Uiso 1 1 d .
C27C C 0.8035(7) 0.4243(6) 0.3500(4) 0.027(3) Uani 1 1 d .
H27E H 0.8408 0.4150 0.3607 0.033 Uiso 1 1 calc R
H27F H 0.7605 0.3967 0.3676 0.033 Uiso 1 1 calc R
N3C N 0.8172(6) 0.5477(6) 0.2232(3) 0.024(2) Uiso 1 1 d .
H3C1 H 0.7946 0.5724 0.2294 0.028 Uiso 1 1 calc R
H3C2 H 0.8635 0.5784 0.2162 0.028 Uiso 1 1 calc R
N1C N 0.9864(6) 0.3251(6) 0.1921(3) 0.029(3) Uani 1 1 d .
H1C4 H 1.0338 0.3498 0.1859 0.035 Uiso 1 1 calc R
H1C5 H 0.9713 0.2778 0.1942 0.035 Uiso 1 1 calc R
N2C N 0.9531(6) 0.2955(6) 0.2903(3) 0.026(3) Uiso 1 1 d .
H2C4 H 0.9066 0.2647 0.2968 0.031 Uiso 1 1 calc R
H2C5 H 0.9755 0.2704 0.2840 0.031 Uiso 1 1 calc R
N4C N 0.7865(6) 0.5173(5) 0.3228(3) 0.021(2) Uani 1 1 d .
H4C1 H 0.7997 0.5643 0.3208 0.025 Uiso 1 1 calc R
H4C2 H 0.7393 0.4914 0.3295 0.025 Uiso 1 1 calc R
Co1C Co 1.09548(11) 0.50685(10) 0.22864(6) 0.0295(5) Uani 1 1 d .
Co2C Co 0.95418(10) 0.50089(9) 0.24891(6) 0.0224(4) Uani 1 1 d .
Co3C Co 0.80830(10) 0.48306(9) 0.26982(5) 0.0212(4) Uani 1 1 d .
Co4C Co 0.67631(10) 0.33749(10) 0.28643(6) 0.0245(4) Uani 1 1 d .
Co5C Co 0.81803(10) 0.34531(10) 0.26354(6) 0.0237(4) Uani 1 1 d .
Co6C Co 0.96304(10) 0.36138(10) 0.24301(6) 0.0245(4) Uani 1 1 d .
O1C O 0.9831(5) 0.4410(5) 0.2077(3) 0.026(2) Uani 1 1 d .
O2C O 1.2432(6) 0.5309(6) 0.1788(4) 0.051(3) Uani 1 1 d .
O3C O 1.1247(6) 0.4626(6) 0.1773(3) 0.043(3) Uani 1 1 d .
O4C O 1.2064(5) 0.5732(5) 0.2466(3) 0.037(3) Uani 1 1 d .
O5C O 1.0611(5) 0.4166(5) 0.2630(3) 0.030(2) Uani 1 1 d .
O6C O 1.0997(5) 0.5895(6) 0.1926(3) 0.041(3) Uani 1 1 d .
O7C O 0.9911(5) 0.5770(5) 0.1988(3) 0.029(2) Uani 1 1 d .
O8C O 1.0551(5) 0.5442(5) 0.2805(3) 0.026(2) Uiso 1 1 d .
O9C O 1.1367(5) 0.6137(5) 0.3297(3) 0.035(2) Uani 1 1 d .
O10C O 0.9292(4) 0.4031(5) 0.2844(3) 0.021(2) Uani 1 1 d .
O11C O 0.8672(5) 0.3079(5) 0.2220(3) 0.030(2) Uani 1 1 d .
O12C O 0.8430(5) 0.4437(5) 0.2270(3) 0.025(2) Uiso 1 1 d .
O13C O 0.9059(5) 0.5371(4) 0.2884(3) 0.026(2) Uani 1 1 d .
O14C O 0.7847(5) 0.2661(5) 0.3105(3) 0.033(2) Uiso 1 1 d .
O15C O 0.6717(5) 0.2518(5) 0.3203(3) 0.036(2) Uani 1 1 d .
O16C O 0.7890(5) 0.4048(5) 0.3067(3) 0.027(2) Uani 1 1 d .
O17C O 0.7178(5) 0.2984(5) 0.2332(3) 0.032(2) Uiso 1 1 d .
O18C O 0.6299(5) 0.2282(5) 0.1879(4) 0.035(3) Uani 1 1 d .
O19C O 0.7112(5) 0.4297(5) 0.2532(3) 0.025(2) Uiso 1 1 d .
O21C O 0.5292(6) 0.3134(6) 0.3425(4) 0.054(3) Uani 1 1 d .
O20C O 0.6495(5) 0.3807(5) 0.3377(3) 0.026(2) Uani 1 1 d .
O22C O 0.5674(5) 0.2731(5) 0.2693(3) 0.032(2) Uiso 1 1 d .
O403 O 0.5071(8) 0.3031(8) 0.2053(5) 0.109(5) Uiso 1 1 d .
O406 O 0.9093(14) 0.7488(13) 0.4225(9) 0.085(7) Uiso 0.50 1 d P
C404 C 0.481(2) 0.420(2) 0.1550(13) 0.200(16) Uiso 1 1 d .
O404 O 0.5332(9) 0.4255(9) 0.1609(5) 0.102(5) Uiso 1 1 d .
O405 O 0.5083(6) 0.6669(6) 0.2031(4) 0.075(3) Uiso 1 1 d .
O504 O 0.5449(10) 0.5850(10) 0.3696(6) 0.044(5) Uiso 0.50 1 d P
O407 O 0.6683(7) 0.3165(7) 0.1157(4) 0.093(4) Uiso 1 1 d .
O503 O 0.3882(15) 0.2967(15) 0.3741(9) 0.093(8) Uiso 0.50 1 d P
O402 O 0.2812(5) 0.0348(5) 0.4008(3) 0.047(2) Uiso 1 1 d .
C403 C 0.4457(11) 0.2952(11) 0.2322(6) 0.087(6) Uiso 1 1 d .
O502 O 0.1086(10) 0.5279(10) 0.4033(6) 0.138(6) Uiso 1 1 d .
O401 O 0.3858(7) 0.5733(7) 0.1601(4) 0.090(4) Uiso 1 1 d .
O501 O 0.2518(10) 0.2833(10) 0.1642(6) 0.046(5) Uiso 0.50 1 d P
O505 O 1.1461(12) 1.3025(12) 0.2044(7) 0.072(6) Uiso 0.50 1 d P
O408 O 0.5304(12) 0.8968(12) 0.1148(7) 0.063(6) Uiso 0.50 1 d P
O508 O 0.8962(13) 0.8339(13) 0.4417(7) 0.079(7) Uiso 0.50 1 d P
O507 O 1.2068(15) 0.3680(16) 0.2297(9) 0.105(9) Uiso 0.50 1 d P
O506 O 1.2144(14) 1.4245(14) 0.3841(8) 0.088(7) Uiso 0.50 1 d P
C406 C 0.862(2) 0.750(2) 0.4032(12) 0.072(10) Uiso 0.50 1 d P

loop_
_atom_site_aniso_label
_atom_site_aniso_U_11
_atom_site_aniso_U_22
_atom_site_aniso_U_33
_atom_site_aniso_U_23
_atom_site_aniso_U_13
_atom_site_aniso_U_12
C19A 0.102(16) 0.027(9) 0.15(2) -0.030(10) -0.100(15) 0.018(10)
C2A 0.066(14) 0.090(16) 0.117(17) 0.066(13) 0.020(12) 0.037(12)
C25A 0.028(8) 0.032(8) 0.051(9) 0.009(7) 0.014(6) 0.010(7)
C22A 0.026(7) 0.024(7) 0.058(9) -0.005(6) 0.003(6) 0.014(6)
C21A 0.058(11) 0.045(10) 0.054(10) -0.015(8) -0.002(8) 0.025(9)
C11A 0.030(7) 0.036(8) 0.016(6) -0.004(5) 0.001(5) 0.020(6)
C8A 0.024(6) 0.011(6) 0.037(7) -0.007(5) -0.003(5) -0.002(5)
C9A 0.032(7) 0.036(8) 0.025(7) -0.003(5) -0.002(5) 0.016(6)
C13A 0.037(8) 0.037(8) 0.054(9) -0.016(6) -0.009(6) 0.030(7)
C10A 0.023(7) 0.021(7) 0.043(8) 0.006(6) 0.008(6) 0.010(6)
C15A 0.023(6) 0.020(6) 0.023(6) -0.003(5) 0.010(5) 0.009(5)
C16A 0.028(7) 0.040(8) 0.071(10) 0.017(7) 0.015(6) 0.030(6)
C28A 0.038(9) 0.046(10) 0.053(10) 0.003(7) 0.006(7) 0.014(8)
C18A 0.025(6) 0.016(6) 0.048(8) -0.013(5) 0.001(5) 0.004(5)
C7A 0.020(8) 0.018(7) 0.151(17) -0.014(9) 0.014(9) 0.006(6)
C1A 0.040(8) 0.018(6) 0.093(11) -0.025(7) -0.023(7) 0.007(6)
N4A 0.017(6) 0.019(6) 0.052(7) -0.009(5) -0.004(5) 0.005(5)
N3A 0.004(5) 0.028(6) 0.062(8) -0.007(5) -0.005(4) 0.001(4)
N1A 0.025(6) 0.020(6) 0.035(6) -0.015(5) -0.003(5) 0.011(5)
N2A 0.012(5) 0.015(5) 0.036(6) -0.003(4) -0.008(4) 0.001(4)
Co1A 0.0131(9) 0.0194(10) 0.0488(12) -0.0010(8) 0.0000(8) 0.0079(8)
Co2A 0.0121(9) 0.0128(9) 0.0462(11) -0.0051(8) 0.0026(8) 0.0046(8)
Co3A 0.0147(10) 0.0176(10) 0.0446(12) -0.0078(8) 0.0038(8) 0.0054(8)
Co4A 0.0185(10) 0.0223(10) 0.0426(11) -0.0009(8) 0.0047(8) 0.0105(8)
Co5A 0.0171(9) 0.0197(10) 0.0322(10) -0.0051(7) 0.0001(7) 0.0082(8)
Co6A 0.0118(9) 0.0148(9) 0.0332(10) -0.0034(7) 0.0025(7) 0.0050(8)
O1A 0.018(5) 0.013(4) 0.033(5) 0.003(4) 0.006(4) 0.007(4)
O2A 0.056(8) 0.065(8) 0.063(7) 0.009(6) -0.006(6) 0.044(7)
O3A 0.026(6) 0.034(6) 0.045(6) 0.008(5) 0.003(4) 0.016(5)
O4A 0.028(5) 0.030(5) 0.074(7) -0.008(4) 0.000(4) 0.025(4)
O5A 0.021(4) 0.016(4) 0.033(5) -0.005(3) 0.005(3) 0.008(3)
O6A 0.023(5) 0.021(5) 0.065(7) -0.014(5) -0.008(5) 0.007(5)
O7A 0.015(4) 0.017(4) 0.057(6) -0.019(4) -0.009(4) 0.002(3)
O8A 0.012(4) 0.022(4) 0.049(5) -0.006(4) 0.011(4) 0.004(3)
O9A 0.033(6) 0.039(6) 0.041(6) -0.008(5) -0.002(4) 0.021(5)
O10A 0.023(4) 0.018(4) 0.029(4) -0.005(3) 0.002(3) 0.014(4)
O11A 0.025(5) 0.020(5) 0.035(5) -0.006(4) -0.002(4) 0.013(4)
O13A 0.017(4) 0.014(4) 0.055(6) 0.004(4) 0.006(4) 0.006(4)
O15A 0.031(6) 0.024(6) 0.062(7) 0.004(5) -0.009(5) 0.013(5)
O18A 0.032(6) 0.065(8) 0.039(6) 0.007(5) 0.014(4) 0.034(6)
O20A 0.050(7) 0.022(6) 0.061(7) 0.016(5) 0.011(5) 0.018(5)
O21A 0.050(8) 0.052(8) 0.089(9) 0.036(7) 0.037(7) 0.025(7)
C5B 0.050(10) 0.037(9) 0.089(12) -0.019(8) 0.021(8) 0.026(8)
C19B 0.092(14) 0.032(9) 0.136(18) -0.035(10) 0.080(13) -0.001(9)
C7B 0.028(7) 0.033(8) 0.077(11) 0.006(7) -0.008(7) 0.028(7)
O9B 0.048(7) 0.018(5) 0.037(5) 0.002(4) -0.001(5) 0.020(5)
C15B 0.015(6) 0.016(6) 0.035(7) 0.005(5) 0.015(5) 0.013(5)
C12B 0.030(7) 0.038(8) 0.052(9) 0.012(6) 0.018(6) 0.024(7)
C13B 0.048(9) 0.039(8) 0.043(8) 0.010(6) 0.031(7) 0.034(8)
C8B 0.014(6) 0.019(6) 0.041(7) 0.013(5) 0.010(5) 0.003(5)
C9B 0.050(9) 0.061(11) 0.036(8) -0.011(7) -0.008(7) 0.046(9)
C20B 0.015(6) 0.030(7) 0.038(7) 0.007(5) -0.004(5) 0.017(5)
C22B 0.020(6) 0.018(6) 0.052(8) 0.002(5) -0.004(5) 0.008(5)
C27B 0.035(8) 0.031(8) 0.038(8) 0.000(6) 0.013(6) 0.025(7)
C26B 0.025(6) 0.045(8) 0.022(6) 0.011(5) 0.004(5) 0.027(6)
C2B 0.039(9) 0.038(9) 0.102(14) -0.002(8) -0.042(9) 0.015(8)
C29B 0.079(12) 0.061(11) 0.027(7) -0.020(7) -0.013(7) 0.041(10)
N2B 0.025(6) 0.029(6) 0.042(6) 0.007(5) 0.003(4) 0.017(5)
N1B 0.005(5) 0.015(6) 0.043(6) 0.007(4) 0.005(4) 0.005(4)
N3B 0.016(5) 0.013(5) 0.044(6) 0.009(4) 0.005(4) 0.011(4)
N4B 0.033(7) 0.025(6) 0.044(7) -0.016(5) -0.021(5) 0.022(6)
Co1B 0.0160(9) 0.0167(9) 0.0361(10) -0.0010(7) -0.0011(7) 0.0113(8)
Co2B 0.0168(9) 0.0140(9) 0.0315(9) -0.0003(7) 0.0019(7) 0.0129(8)
Co3B 0.0200(9) 0.0188(9) 0.0220(9) -0.0011(7) -0.0012(7) 0.0140(8)
Co4B 0.0271(11) 0.0194(10) 0.0324(10) -0.0072(7) -0.0051(8) 0.0168(9)
Co5B 0.0200(9) 0.0161(9) 0.0265(9) -0.0010(7) 0.0002(7) 0.0124(8)
Co6B 0.0155(9) 0.0136(9) 0.0296(9) 0.0015(7) 0.0042(7) 0.0104(8)
O2B 0.044(7) 0.030(7) 0.057(7) -0.010(5) -0.023(6) 0.011(6)
O3B 0.027(5) 0.025(5) 0.039(5) -0.004(4) -0.006(4) 0.015(5)
O6B 0.019(5) 0.027(5) 0.042(5) -0.003(4) 0.000(4) 0.019(4)
O12B 0.016(4) 0.024(5) 0.016(4) -0.008(3) -0.002(3) 0.012(4)
O13B 0.022(5) 0.029(5) 0.020(4) -0.001(3) -0.002(3) 0.019(4)
O14B 0.040(6) 0.029(5) 0.041(5) -0.007(4) -0.001(4) 0.022(5)
O15B 0.018(5) 0.028(6) 0.055(6) -0.015(5) -0.005(4) 0.014(5)
O16B 0.023(5) 0.023(5) 0.027(5) -0.004(4) -0.005(4) 0.019(4)
O17B 0.015(4) 0.005(4) 0.049(5) -0.004(3) -0.012(3) 0.001(3)
O18B 0.045(7) 0.014(5) 0.055(7) 0.014(5) 0.004(5) 0.010(5)
O19B 0.029(5) 0.019(4) 0.026(5) -0.004(3) -0.002(4) 0.017(4)
O20B 0.030(6) 0.035(6) 0.055(7) -0.014(5) -0.012(5) 0.020(5)
O21B 0.078(9) 0.040(7) 0.087(9) -0.021(6) -0.057(7) 0.031(7)
O22B 0.033(5) 0.024(5) 0.043(5) -0.014(4) -0.009(4) 0.019(4)
C5C 0.081(13) 0.047(10) 0.048(9) 0.008(7) 0.014(8) 0.038(9)
C19C 0.037(8) 0.020(7) 0.047(8) 0.004(5) -0.015(6) 0.012(6)
C1C 0.044(9) 0.029(8) 0.093(12) -0.004(7) 0.000(8) 0.016(7)
C2C 0.112(18) 0.066(13) 0.107(16) -0.056(12) 0.016(13) 0.037(12)
C22C 0.015(6) 0.004(5) 0.052(8) 0.002(4) -0.012(5) 0.001(4)
C23C 0.039(8) 0.022(7) 0.039(8) -0.008(6) -0.003(6) 0.022(6)
C21C 0.061(10) 0.030(8) 0.033(7) -0.017(6) -0.018(7) 0.034(8)
C11C 0.045(8) 0.020(6) 0.030(7) -0.004(5) 0.008(5) 0.026(6)
C8C 0.039(7) 0.012(5) 0.043(8) -0.013(5) -0.020(6) 0.012(5)
C9C 0.057(10) 0.034(8) 0.059(10) -0.004(7) -0.017(8) 0.029(8)
C15C 0.029(6) 0.024(6) 0.032(7) 0.001(5) -0.009(5) 0.017(5)
C14C 0.024(7) 0.039(8) 0.029(7) -0.001(6) -0.012(5) 0.024(6)
C13C 0.034(8) 0.036(8) 0.041(8) 0.006(6) -0.008(6) 0.024(7)
C24C 0.015(6) 0.009(6) 0.037(7) -0.001(5) -0.010(5) 0.001(5)
C26C 0.028(7) 0.031(7) 0.042(8) -0.002(6) -0.008(6) 0.016(6)
C25C 0.023(7) 0.031(8) 0.045(8) -0.001(6) 0.000(6) 0.017(6)
C29C 0.032(7) 0.044(8) 0.033(7) 0.013(6) 0.004(6) 0.026(7)
C17C 0.041(9) 0.024(8) 0.034(8) -0.001(6) 0.006(6) 0.015(7)
C3C 0.047(10) 0.030(8) 0.055(9) -0.012(7) 0.002(7) 0.021(7)
C27C 0.019(6) 0.011(6) 0.054(8) -0.007(5) -0.013(5) 0.009(5)
N1C 0.037(7) 0.026(7) 0.039(7) -0.004(5) -0.002(5) 0.026(6)
N4C 0.025(6) 0.006(5) 0.029(6) 0.001(4) 0.005(5) 0.006(5)
Co1C 0.0252(11) 0.0188(10) 0.0478(12) -0.0053(8) -0.0020(8) 0.0135(9)
Co2C 0.0177(10) 0.0114(9) 0.0382(10) -0.0039(7) -0.0028(8) 0.0073(8)
Co3C 0.0218(10) 0.0121(9) 0.0307(10) -0.0014(7) -0.0039(8) 0.0093(8)
Co4C 0.0204(10) 0.0148(10) 0.0387(10) 0.0017(8) -0.0019(8) 0.0091(8)
Co5C 0.0188(10) 0.0127(9) 0.0380(10) -0.0036(7) -0.0064(8) 0.0066(8)
Co6C 0.0217(10) 0.0129(9) 0.0413(11) -0.0035(8) -0.0044(8) 0.0105(8)
O1C 0.034(5) 0.014(4) 0.036(5) -0.002(3) -0.007(4) 0.016(4)
O2C 0.026(6) 0.047(7) 0.068(7) -0.018(6) 0.003(5) 0.009(6)
O3C 0.029(6) 0.044(7) 0.046(6) -0.024(5) -0.014(5) 0.011(5)
O4C 0.014(4) 0.036(6) 0.061(6) -0.003(4) -0.004(4) 0.013(4)
O5C 0.031(5) 0.039(5) 0.033(5) -0.008(4) -0.008(4) 0.028(4)
O6C 0.021(6) 0.030(6) 0.063(7) 0.009(5) 0.002(5) 0.006(5)
O7C 0.027(5) 0.017(4) 0.049(5) 0.008(4) 0.001(4) 0.016(4)
O9C 0.029(6) 0.030(6) 0.047(6) -0.003(4) 0.005(4) 0.016(5)
O10C 0.007(4) 0.018(4) 0.036(5) -0.001(3) -0.011(3) 0.005(3)
O11C 0.024(5) 0.022(5) 0.043(5) -0.007(4) -0.016(4) 0.010(4)
O13C 0.031(5) 0.009(4) 0.027(4) -0.010(3) -0.002(4) 0.003(3)
O15C 0.029(6) 0.023(5) 0.053(6) 0.006(5) 0.003(5) 0.011(5)
O16C 0.019(4) 0.018(4) 0.036(5) 0.004(4) -0.004(4) 0.002(4)
O18C 0.024(6) 0.015(5) 0.063(7) -0.007(4) -0.015(5) 0.006(4)
O21C 0.027(6) 0.033(7) 0.092(9) -0.022(6) 0.001(6) 0.007(5)
O20C 0.027(5) 0.011(5) 0.041(6) 0.005(4) 0.008(4) 0.010(4)

loop_
_atom_type_symbol
_atom_type_description
_atom_type_scat_dispersion_real
_atom_type_scat_dispersion_imag
_atom_type_scat_source
C C 0.0033 0.0016 'International Tables Vol C Tables 4.2.6.8 and 6.1.1.4'
H H 0.0000 0.0000 'International Tables Vol C Tables 4.2.6.8 and 6.1.1.4'
N N 0.0061 0.0033 'International Tables Vol C Tables 4.2.6.8 and 6.1.1.4'
Co Co 0.3494 0.9721 'International Tables Vol C Tables 4.2.6.8 and 6.1.1.4'
O O 0.0106 0.0060 'International Tables Vol C Tables 4.2.6.8 and 6.1.1.4'

loop_
_geom_angle_atom_site_label_1
_geom_angle_atom_site_label_2
_geom_angle_atom_site_label_3
_geom_angle
O6A C4A O7A 129.0(15)
O6A C4A C5A 119.5(15)
O7A C4A C5A 111.3(14)
O13A C26A C24A 107.7(11)
N4A C24A C25A 115.2(11)
N4A C24A C27A 101.6(11)
C25A C24A C27A 111.7(11)
N4A C24A C26A 104.8(10)
C25A C24A C26A 114.8(11)
C27A C24A C26A 107.6(11)
O16A C27A C24A 110.2(11)
O19A C22A C20A 110.6(11)
C23A C20A C22A 109.9(12)
C23A C20A N3A 101.9(11)
C22A C20A N3A 102.9(11)
C23A C20A C21A 112.9(12)
C22A C20A C21A 118.7(12)
N3A C20A C21A 108.8(11)
O12A C23A C20A 113.9(11)
O1A C11A C8A 108.0(10)
C10A C8A C9A 112.3(12)
C10A C8A C11A 109.9(11)
C9A C8A C11A 113.1(11)
C10A C8A N1A 104.2(10)
C9A C8A N1A 110.7(11)
C11A C8A N1A 106.1(11)
O5A C14A C12A 108.4(10)
C14A C12A C13A 109.0(11)
C14A C12A N2A 106.8(10)
C13A C12A N2A 115.1(11)
C14A C12A C15A 112.2(11)
C13A C12A C15A 110.3(11)
N2A C12A C15A 103.2(10)
O11A C10A C8A 111.5(11)
O10A C15A C12A 108.0(9)
O18A C16A O17A 124.1(15)
O18A C16A C17A 120.1(13)
O17A C16A C17A 115.6(14)
O21A C28A O20A 125.4(16)
O21A C28A C29A 121.2(17)
O20A C28A C29A 113.3(16)
O14A C18A O15A 125.8(12)
O14A C18A C19A 116.7(12)
O15A C18A C19A 117.2(13)
O8A C6A O9A 120.2(12)
O8A C6A C7A 124.7(12)
O9A C6A C7A 114.5(12)
O3A C3A O2A 124.2(14)
O3A C3A C2A 120.7(15)
O2A C3A C2A 114.7(15)
C24A N4A Co3A 101.8(8)
C20A N3A Co3A 98.7(7)
C8A N1A Co6A 96.6(7)
C12A N2A Co6A 97.7(7)
O5A Co1A O6A 161.9(4)
O5A Co1A O3A 89.4(4)
O6A Co1A O3A 96.9(4)
O5A Co1A O4A 106.0(4)
O6A Co1A O4A 90.9(4)
O3A Co1A O4A 90.6(4)
O5A Co1A O8A 86.6(4)
O6A Co1A O8A 85.2(4)
O3A Co1A O8A 172.7(4)
O4A Co1A O8A 96.4(4)
O5A Co1A O1A 76.6(3)
O6A Co1A O1A 86.8(4)
O3A Co1A O1A 86.9(4)
O4A Co1A O1A 176.4(4)
O8A Co1A O1A 86.2(3)
O13A Co2A O7A 101.2(4)
O13A Co2A O8A 100.0(4)
O7A Co2A O8A 93.8(4)
O13A Co2A O1A 168.2(4)
O7A Co2A O1A 85.4(4)
O8A Co2A O1A 89.3(3)
O13A Co2A O12A 77.6(4)
O7A Co2A O12A 95.7(4)
O8A Co2A O12A 170.5(4)
O1A Co2A O12A 92.1(3)
O13A Co2A O10A 97.4(4)
O7A Co2A O10A 161.2(4)
O8A Co2A O10A 85.0(3)
O1A Co2A O10A 75.9(3)
O12A Co2A O10A 86.2(3)
O19A Co3A O16A 86.7(4)
O19A Co3A O13A 178.5(4)
O16A Co3A O13A 92.7(4)
O19A Co3A N4A 93.6(4)
O16A Co3A N4A 81.8(4)
O13A Co3A N4A 85.0(4)
O19A Co3A O12A 94.9(4)
O16A Co3A O12A 87.8(4)
O13A Co3A O12A 86.4(4)
N4A Co3A O12A 166.2(4)
O19A Co3A N3A 84.3(4)
O16A Co3A N3A 166.8(4)
O13A Co3A N3A 96.5(5)
N4A Co3A N3A 108.5(5)
O12A Co3A N3A 83.3(5)
O19A Co4A O20A 88.7(4)
O19A Co4A O15A 162.1(4)
O20A Co4A O15A 94.3(4)
O19A Co4A O22A 104.1(4)
O20A Co4A O22A 92.2(4)
O15A Co4A O22A 93.4(4)
O19A Co4A O17A 89.3(4)
O20A Co4A O17A 174.8(4)
O15A Co4A O17A 86.2(4)
O22A Co4A O17A 92.9(4)
O19A Co4A O16A 74.8(3)
O20A Co4A O16A 88.0(4)
O15A Co4A O16A 87.6(4)
O22A Co4A O16A 178.9(4)
O17A Co4A O16A 86.9(3)
O11A Co5A O14A 99.6(4)
O11A Co5A O17A 98.9(4)
O14A Co5A O17A 96.1(4)
O11A Co5A O16A 167.4(4)
O14A Co5A O16A 87.6(4)
O17A Co5A O16A 90.5(4)
O11A Co5A O10A 77.5(3)
O14A Co5A O10A 93.8(4)
O17A Co5A O10A 170.0(3)
O16A Co5A O10A 91.8(3)
O11A Co5A O12A 97.7(4)
O14A Co5A O12A 162.2(4)
O17A Co5A O12A 84.9(4)
O16A Co5A O12A 74.6(3)
O10A Co5A O12A 86.4(3)
O11A Co6A O1A 93.6(4)
O11A Co6A O5A 178.6(4)
O1A Co6A O5A 85.6(4)
O11A Co6A O10A 87.0(4)
O1A Co6A O10A 87.4(4)
O5A Co6A O10A 94.1(4)
O11A Co6A N2A 95.9(4)
O1A Co6A N2A 166.6(4)
O5A Co6A N2A 85.1(4)
O10A Co6A N2A 83.7(4)
O11A Co6A N1A 84.9(4)
O1A Co6A N1A 83.4(4)
O5A Co6A N1A 93.9(4)
O10A Co6A N1A 167.3(4)
N2A Co6A N1A 106.8(4)
C11A O1A Co6A 111.1(7)
C11A O1A Co2A 131.5(8)
Co6A O1A Co2A 100.2(4)
C11A O1A Co1A 120.8(8)
Co6A O1A Co1A 95.8(4)
Co2A O1A Co1A 90.4(3)
C3A O3A Co1A 129.9(10)
C1A O4A Co1A 123.5(8)
C14A O5A Co6A 110.0(7)
C14A O5A Co1A 133.4(7)
Co6A O5A Co1A 101.9(4)
C4A O6A Co1A 132.3(11)
C4A O7A Co2A 121.4(9)
C6A O8A Co2A 126.9(8)
C6A O8A Co1A 123.5(8)
Co2A O8A Co1A 91.0(3)
C15A O10A Co6A 110.5(7)
C15A O10A Co5A 120.9(7)
Co6A O10A Co5A 94.8(3)
C15A O10A Co2A 132.4(7)
Co6A O10A Co2A 96.4(4)
Co5A O10A Co2A 93.8(3)
C10A O11A Co6A 109.5(7)
C10A O11A Co5A 133.0(8)
Co6A O11A Co5A 100.6(4)
C23A O12A Co3A 107.9(8)
C23A O12A Co2A 122.1(8)
Co3A O12A Co2A 94.6(4)
C23A O12A Co5A 133.0(9)
Co3A O12A Co5A 97.5(4)
Co2A O12A Co5A 93.6(4)
C26A O13A Co3A 112.2(8)
C26A O13A Co2A 133.0(8)
Co3A O13A Co2A 101.4(4)
C18A O14A Co5A 122.3(8)
C18A O15A Co4A 129.6(9)
C27A O16A Co3A 111.5(8)
C27A O16A Co5A 133.5(9)
Co3A O16A Co5A 100.0(4)
C27A O16A Co4A 119.8(9)
Co3A O16A Co4A 95.9(4)
Co5A O16A Co4A 88.6(3)
C16A O17A Co5A 134.2(10)
C16A O17A Co4A 124.5(9)
Co5A O17A Co4A 91.0(4)
C22A O19A Co3A 111.3(8)
C22A O19A Co4A 127.2(8)
Co3A O19A Co4A 102.4(4)
C28A O20A Co4A 128.9(11)
O9B C6B O8B 121.5(11)
O9B C6B C7B 120.3(12)
O8B C6B C7B 117.8(11)
O10B C15B C12B 108.0(11)
N2B C12B C13B 114.3(12)
N2B C12B C15B 105.4(11)
C13B C12B C15B 111.8(13)
N2B C12B C14B 105.2(12)
C13B C12B C14B 108.3(12)
C15B C12B C14B 111.6(12)
O5B C14B C12B 107.6(11)
O1B C11B C8B 106.2(9)
C10B C8B C9B 110.9(11)
C10B C8B N1B 102.8(10)
C9B C8B N1B 113.4(11)
C10B C8B C11B 112.6(11)
C9B C8B C11B 110.3(11)
N1B C8B C11B 106.6(9)
O11B C10B C8B 110.7(10)
O12B C23B C20B 112.8(11)
C23B C20B N3B 104.7(10)
C23B C20B C22B 111.5(11)
N3B C20B C22B 101.8(10)
C23B C20B C21B 115.4(11)
N3B C20B C21B 110.5(10)
C22B C20B C21B 111.8(11)
O19B C22B C20B 110.6(11)
O16B C27B C24B 109.6(10)
N4B C24B C25B 113.1(11)
N4B C24B C27B 102.5(10)
C25B C24B C27B 111.4(11)
N4B C24B C26B 105.2(10)
C25B C24B C26B 114.4(11)
C27B C24B C26B 109.6(11)
O13B C26B C24B 108.5(10)
O15B C18B O14B 124.9(12)
O15B C18B C19B 115.5(13)
O14B C18B C19B 119.6(13)
O6B C4B O7B 127.3(13)
O6B C4B C5B 116.2(12)
O7B C4B C5B 116.1(12)
O3B C3B O2B 122.0(13)
O3B C3B C2B 118.3(13)
O2B C3B C2B 119.6(13)
O18B C16B O17B 123.7(12)
O18B C16B C17B 121.9(12)
O17B C16B C17B 114.0(10)
O21B C28B O20B 122.9(14)
O21B C28B C29B 121.0(14)
O20B C28B C29B 115.9(14)
C12B N2B Co6B 97.8(8)
C8B N1B Co6B 97.1(7)
C20B N3B Co3B 97.8(7)
C24B N4B Co3B 99.8(8)
O5B Co1B O6B 161.8(4)
O5B Co1B O3B 92.0(3)
O6B Co1B O3B 96.9(4)
O5B Co1B O4B 105.1(3)
O6B Co1B O4B 90.9(3)
O3B Co1B O4B 89.5(3)
O5B Co1B O8B 86.0(3)
O6B Co1B O8B 83.5(3)
O3B Co1B O8B 173.7(3)
O4B Co1B O8B 96.8(3)
O5B Co1B O1B 76.7(3)
O6B Co1B O1B 87.8(3)
O3B Co1B O1B 88.1(3)
O4B Co1B O1B 177.1(3)
O8B Co1B O1B 85.7(3)
O13B Co2B O7B 98.8(3)
O13B Co2B O1B 168.0(4)
O7B Co2B O1B 87.7(3)
O13B Co2B O8B 100.0(3)
O7B Co2B O8B 93.1(3)
O1B Co2B O8B 89.7(3)
O13B Co2B O12B 76.6(3)
O7B Co2B O12B 95.0(3)
O1B Co2B O12B 92.8(3)
O8B Co2B O12B 171.6(3)
O13B Co2B O10B 98.0(3)
O7B Co2B O10B 163.1(3)
O1B Co2B O10B 75.5(3)
O8B Co2B O10B 85.6(3)
O12B Co2B O10B 87.3(3)
O19B Co3B O16B 86.6(4)
O19B Co3B O13B 179.3(4)
O16B Co3B O13B 93.7(4)
O19B Co3B O12B 95.7(4)
O16B Co3B O12B 88.3(4)
O13B Co3B O12B 84.9(4)
O19B Co3B N4B 93.2(4)
O16B Co3B N4B 82.4(4)
O13B Co3B N4B 86.2(4)
O12B Co3B N4B 166.7(5)
O19B Co3B N3B 84.0(4)
O16B Co3B N3B 166.3(4)
O13B Co3B N3B 95.8(4)
O12B Co3B N3B 82.7(4)
N4B Co3B N3B 108.0(5)
O19B Co4B O20B 89.0(4)
O19B Co4B O15B 162.4(4)
O20B Co4B O15B 94.7(4)
O19B Co4B O22B 106.0(4)
O20B Co4B O22B 90.2(4)
O15B Co4B O22B 91.2(4)
O19B Co4B O16B 76.2(3)
O20B Co4B O16B 88.7(4)
O15B Co4B O16B 86.7(4)
O22B Co4B O16B 177.5(3)
O19B Co4B O17B 88.9(3)
O20B Co4B O17B 174.6(4)
O15B Co4B O17B 85.7(4)
O22B Co4B O17B 95.2(3)
O16B Co4B O17B 85.9(3)
O11B Co5B O14B 98.5(4)
O11B Co5B O17B 99.0(3)
O14B Co5B O17B 95.1(4)
O11B Co5B O16B 168.3(3)
O14B Co5B O16B 87.0(4)
O17B Co5B O16B 90.6(3)
O11B Co5B O10B 77.5(3)
O14B Co5B O10B 93.3(3)
O17B Co5B O10B 171.3(3)
O16B Co5B O10B 92.0(3)
O11B Co5B O12B 98.9(3)
O14B Co5B O12B 161.9(3)
O17B Co5B O12B 86.9(3)
O16B Co5B O12B 75.0(3)
O10B Co5B O12B 85.8(3)
O1B Co6B O5B 87.3(4)
O1B Co6B O11B 93.5(4)
O5B Co6B O11B 179.2(4)
O1B Co6B N2B 166.5(4)
O5B Co6B N2B 83.7(4)
O11B Co6B N2B 95.5(4)
O1B Co6B N1B 85.3(4)
O5B Co6B N1B 95.6(4)
O11B Co6B N1B 84.4(4)
N2B Co6B N1B 105.5(5)
O1B Co6B O10B 86.5(3)
O5B Co6B O10B 93.4(3)
O11B Co6B O10B 86.7(3)
N2B Co6B O10B 84.0(4)
N1B Co6B O10B 167.5(4)
C11B O1B Co6B 111.2(7)
C11B O1B Co2B 132.6(7)
Co6B O1B Co2B 101.0(4)
C11B O1B Co1B 118.8(7)
Co6B O1B Co1B 95.6(3)
Co2B O1B Co1B 90.5(3)
C3B O3B Co1B 131.4(9)
C1B O4B Co1B 125.2(9)
C14B O5B Co6B 112.6(8)
C14B O5B Co1B 132.6(8)
Co6B O5B Co1B 100.4(3)
C4B O6B Co1B 131.6(9)
C4B O7B Co2B 122.8(8)
C6B O8B Co2B 131.9(8)
C6B O8B Co1B 123.3(7)
Co2B O8B Co1B 91.1(3)
C15B O10B Co6B 109.8(7)
C15B O10B Co5B 120.9(7)
Co6B O10B Co5B 95.3(3)
C15B O10B Co2B 132.3(7)
Co6B O10B Co2B 96.9(3)
Co5B O10B Co2B 94.0(3)
C10B O11B Co6B 109.1(7)
C10B O11B Co5B 134.4(7)
Co6B O11B Co5B 100.4(4)
C23B O12B Co3B 108.5(7)
C23B O12B Co2B 124.2(7)
Co3B O12B Co2B 96.1(4)
C23B O12B Co5B 131.1(8)
Co3B O12B Co5B 96.2(3)
Co2B O12B Co5B 93.0(3)
C26B O13B Co3B 110.5(8)
C26B O13B Co2B 133.0(8)
Co3B O13B Co2B 102.1(4)
C18B O14B Co5B 123.0(9)
C18B O15B Co4B 130.9(9)
C27B O16B Co3B 110.3(7)
C27B O16B Co5B 133.9(8)
Co3B O16B Co5B 100.4(4)
C27B O16B Co4B 118.3(8)
Co3B O16B Co4B 96.3(4)
Co5B O16B Co4B 90.4(3)
C16B O17B Co5B 135.6(8)
C16B O17B Co4B 123.0(7)
Co5B O17B Co4B 90.4(3)
C22B O19B Co3B 110.1(7)
C22B O19B Co4B 131.9(8)
Co3B O19B Co4B 100.8(4)
C28B O20B Co4B 132.6(10)
O19C C22C C20C 109.8(10)
C23C C20C N3C 104.0(10)
C23C C20C C22C 110.8(11)
N3C C20C C22C 103.8(9)
C23C C20C C21C 109.2(10)
N3C C20C C21C 111.4(10)
C22C C20C C21C 116.8(11)
O12C C23C C20C 109.9(10)
O1C C11C C8C 107.1(10)
C10C C8C C9C 110.1(11)
C10C C8C C11C 112.3(12)
C9C C8C C11C 113.3(12)
C10C C8C N1C 100.7(11)
C9C C8C N1C 114.1(11)
C11C C8C N1C 105.5(10)
O11C C10C C8C 111.4(11)
O10C C15C C12C 106.7(10)
C13C C12C N2C 118.1(12)
C13C C12C C14C 109.1(12)
N2C C12C C14C 106.6(11)
C13C C12C C15C 110.3(11)
N2C C12C C15C 104.7(11)
C14C C12C C15C 107.5(11)
O5C C14C C12C 109.1(10)
N4C C24C C27C 105.0(9)
N4C C24C C25C 113.6(11)
C27C C24C C25C 112.6(11)
N4C C24C C26C 104.7(10)
C27C C24C C26C 109.4(11)
C25C C24C C26C 111.0(10)
O13C C26C C24C 107.2(10)
O21C C28C O20C 124.0(14)
O21C C28C C29C 119.9(14)
O20C C28C C29C 116.1(13)
O18C C16C O17C 126.1(13)
O18C C16C C17C 117.5(12)
O17C C16C C17C 115.6(12)
O6C C4C O7C 124.8(13)
O6C C4C C5C 119.1(14)
O7C C4C C5C 115.9(14)
O14C C18C O15C 127.4(13)
O14C C18C C19C 121.4(13)
O15C C18C C19C 110.8(11)
O2C C3C O3C 122.7(14)
O2C C3C C2C 117.9(16)
O3C C3C C2C 119.1(16)
O8C C6C O9C 118.4(11)
O8C C6C C7C 124.5(12)
O9C C6C C7C 117.0(12)
O16C C27C C24C 107.4(10)
C20C N3C Co3C 97.7(7)
C8C N1C Co6C 97.1(7)
C12C N2C Co6C 99.8(8)
C24C N4C Co3C 100.6(8)
O5C Co1C O6C 163.4(4)
O5C Co1C O3C 90.2(4)
O6C Co1C O3C 95.5(4)
O5C Co1C O8C 87.1(4)
O6C Co1C O8C 85.7(4)
O3C Co1C O8C 174.5(4)
O5C Co1C O4C 105.0(4)
O6C Co1C O4C 90.5(4)
O3C Co1C O4C 90.5(4)
O8C Co1C O4C 94.8(4)
O5C Co1C O1C 77.0(3)
O6C Co1C O1C 87.6(4)
O3C Co1C O1C 88.3(4)
O8C Co1C O1C 86.4(3)
O4C Co1C O1C 177.7(4)
O13C Co2C O7C 102.0(4)
O13C Co2C O1C 167.1(4)
O7C Co2C O1C 85.8(3)
O13C Co2C O8C 99.8(3)
O7C Co2C O8C 95.0(3)
O1C Co2C O8C 89.6(4)
O13C Co2C O12C 76.6(3)
O7C Co2C O12C 95.5(3)
O1C Co2C O12C 92.6(3)
O8C Co2C O12C 169.4(3)
O13C Co2C O10C 98.6(4)
O7C Co2C O10C 159.2(4)
O1C Co2C O10C 73.5(3)
O8C Co2C O10C 84.3(3)
O12C Co2C O10C 86.4(3)
O19C Co3C O16C 86.3(4)
O19C Co3C O12C 96.0(4)
O16C Co3C O12C 88.6(4)
O19C Co3C O13C 178.4(4)
O16C Co3C O13C 92.8(4)
O12C Co3C O13C 85.3(4)
O19C Co3C N4C 93.0(4)
O16C Co3C N4C 81.4(4)
O12C Co3C N4C 166.1(4)
O13C Co3C N4C 85.5(4)
O19C Co3C N3C 85.4(4)
O16C Co3C N3C 168.0(4)
O12C Co3C N3C 83.7(4)
O13C Co3C N3C 95.7(4)
N4C Co3C N3C 107.6(4)
O19C Co4C O20C 89.5(4)
O19C Co4C O15C 163.4(4)
O20C Co4C O15C 96.9(4)
O19C Co4C O22C 105.4(4)
O20C Co4C O22C 91.0(4)
O15C Co4C O22C 89.9(4)
O19C Co4C O16C 75.5(3)
O20C Co4C O16C 87.3(4)
O15C Co4C O16C 89.5(4)
O22C Co4C O16C 178.1(4)
O19C Co4C O17C 88.8(4)
O20C Co4C O17C 173.7(4)
O15C Co4C O17C 83.1(4)
O22C Co4C O17C 95.3(4)
O16C Co4C O17C 86.4(3)
O11C Co5C O14C 98.2(4)
O11C Co5C O17C 98.3(4)
O14C Co5C O17C 93.6(4)
O11C Co5C O16C 167.7(4)
O14C Co5C O16C 88.7(4)
O17C Co5C O16C 91.4(4)
O11C Co5C O10C 76.8(4)
O14C Co5C O10C 95.5(4)
O17C Co5C O10C 170.2(3)
O16C Co5C O10C 92.5(3)
O11C Co5C O12C 97.8(3)
O14C Co5C O12C 163.9(4)
O17C Co5C O12C 86.3(4)
O16C Co5C O12C 75.2(3)
O10C Co5C O12C 86.0(3)
O1C Co6C O10C 85.5(4)
O1C Co6C O11C 92.4(4)
O10C Co6C O11C 87.5(4)
O1C Co6C N1C 85.1(4)
O10C Co6C N1C 167.4(4)
O11C Co6C N1C 84.5(5)
O1C Co6C O5C 86.6(4)
O10C Co6C O5C 93.2(4)
O11C Co6C O5C 178.7(4)
N1C Co6C O5C 94.7(4)
O1C Co6C N2C 166.7(4)
O10C Co6C N2C 85.4(4)
O11C Co6C N2C 96.9(4)
N1C Co6C N2C 105.3(5)
O5C Co6C N2C 84.3(4)
C11C O1C Co6C 112.3(7)
C11C O1C Co2C 131.5(7)
Co6C O1C Co2C 102.0(4)
C11C O1C Co1C 118.7(8)
Co6C O1C Co1C 95.5(4)
Co2C O1C Co1C 89.8(3)
C3C O3C Co1C 129.0(10)
C1C O4C Co1C 124.7(8)
C14C O5C Co6C 110.1(8)
C14C O5C Co1C 133.9(8)
Co6C O5C Co1C 101.0(4)
C4C O6C Co1C 132.2(10)
C4C O7C Co2C 124.0(9)
C6C O8C Co2C 127.2(8)
C6C O8C Co1C 123.6(8)
Co2C O8C Co1C 90.8(3)
C15C O10C Co6C 110.5(7)
C15C O10C Co5C 118.1(7)
Co6C O10C Co5C 96.1(4)
C15C O10C Co2C 132.1(7)
Co6C O10C Co2C 98.9(4)
Co5C O10C Co2C 94.3(3)
C10C O11C Co6C 110.5(8)
C10C O11C Co5C 135.4(8)
Co6C O11C Co5C 99.6(4)
C23C O12C Co3C 109.6(7)
C23C O12C Co2C 122.8(8)
Co3C O12C Co2C 95.8(4)
C23C O12C Co5C 131.2(8)
Co3C O12C Co5C 96.6(4)
Co2C O12C Co5C 93.3(3)
C26C O13C Co3C 110.2(8)
C26C O13C Co2C 134.4(8)
Co3C O13C Co2C 102.2(4)
C18C O14C Co5C 123.6(9)
C18C O15C Co4C 128.7(9)
C27C O16C Co3C 112.9(8)
C27C O16C Co5C 133.3(8)
Co3C O16C Co5C 99.4(4)
C27C O16C Co4C 118.6(8)
Co3C O16C Co4C 95.6(4)
Co5C O16C Co4C 89.3(3)
C16C O17C Co5C 134.8(9)
C16C O17C Co4C 125.1(8)
Co5C O17C Co4C 90.2(3)
C22C O19C Co3C 110.1(7)
C22C O19C Co4C 129.5(7)
Co3C O19C Co4C 102.5(4)
C28C O20C Co4C 131.9(9)

loop_
_geom_bond_atom_site_label_1
_geom_bond_atom_site_label_2
_geom_bond_distance
_geom_bond_site_symmetry_2
C19A C18A 1.481(19) .
C5A C4A 1.56(2) .
C4A O6A 1.142(17) .
C4A O7A 1.269(17) .
C2A C3A 1.50(2) .
C26A O13A 1.398(16) .
C26A C24A 1.595(19) .
C24A N4A 1.443(16) .
C24A C25A 1.542(17) .
C24A C27A 1.547(19) .
C27A O16A 1.374(16) .
C22A O19A 1.398(16) .
C22A C20A 1.521(19) .
C20A C23A 1.467(19) .
C20A N3A 1.524(17) .
C20A C21A 1.550(19) .
C23A O12A 1.396(16) .
C11A O1A 1.445(14) .
C11A C8A 1.516(18) .
C8A C10A 1.475(18) .
C8A C9A 1.480(17) .
C8A N1A 1.534(15) .
C14A O5A 1.460(14) .
C14A C12A 1.494(18) .
C12A C13A 1.494(18) .
C12A N2A 1.502(16) .
C12A C15A 1.579(17) .
C10A O11A 1.413(15) .
C15A O10A 1.427(13) .
C16A O18A 1.240(17) .
C16A O17A 1.299(16) .
C16A C17A 1.57(2) .
C28A O21A 1.244(19) .
C28A O20A 1.28(2) .
C28A C29A 1.53(2) .
C18A O14A 1.304(16) .
C18A O15A 1.304(15) .
C6A O8A 1.284(15) .
C6A O9A 1.288(15) .
C6A C7A 1.479(19) .
C1A O4A 1.466(15) .
C3A O3A 1.225(17) .
C3A O2A 1.317(17) .
N4A Co3A 1.903(12) .
N3A Co3A 1.916(11) .
N1A Co6A 1.956(11) .
N2A Co6A 1.942(10) .
Co1A O5A 1.988(9) .
Co1A O6A 2.035(10) .
Co1A O3A 2.088(10) .
Co1A O4A 2.120(9) .
Co1A O8A 2.155(9) .
Co1A O1A 2.167(9) .
Co2A O13A 1.982(9) .
Co2A O7A 2.084(9) .
Co2A O8A 2.096(9) .
Co2A O1A 2.106(8) .
Co2A O12A 2.170(10) .
Co2A O10A 2.188(9) .
Co3A O19A 1.854(9) .
Co3A O16A 1.877(9) .
Co3A O13A 1.896(9) .
Co3A O12A 1.910(10) .
Co4A O19A 2.024(9) .
Co4A O20A 2.052(10) .
Co4A O15A 2.056(10) .
Co4A O22A 2.062(10) .
Co4A O17A 2.172(10) .
Co4A O16A 2.186(9) .
Co5A O11A 2.030(9) .
Co5A O14A 2.059(10) .
Co5A O17A 2.071(10) .
Co5A O16A 2.147(9) .
Co5A O10A 2.164(8) .
Co5A O12A 2.188(10) .
Co6A O11A 1.888(9) .
Co6A O1A 1.897(9) .
Co6A O5A 1.900(8) .
Co6A O10A 1.926(9) .
C5B C4B 1.535(18) .
C19B C18B 1.454(19) .
C6B O9B 1.253(14) .
C6B O8B 1.289(14) .
C6B C7B 1.480(17) .
C1B O4B 1.434(17) .
C15B O10B 1.431(13) .
C15B C12B 1.525(19) .
C12B N2B 1.491(18) .
C12B C13B 1.520(18) .
C12B C14B 1.54(2) .
C14B O5B 1.364(15) .
C11B O1B 1.469(13) .
C11B C8B 1.540(17) .
C8B C10B 1.467(17) .
C8B C9B 1.530(18) .
C8B N1B 1.537(15) .
C10B O11B 1.412(13) .
C23B O12B 1.392(14) .
C23B C20B 1.448(17) .
C20B N3B 1.496(15) .
C20B C22B 1.545(18) .
C20B C21B 1.602(17) .
C22B O19B 1.384(16) .
C27B O16B 1.411(16) .
C27B C24B 1.541(18) .
C24B N4B 1.453(16) .
C24B C25B 1.536(17) .
C24B C26B 1.583(18) .
C26B O13B 1.414(14) .
C18B O15B 1.270(16) .
C18B O14B 1.326(16) .
C4B O6B 1.209(15) .
C4B O7B 1.243(15) .
C3B O3B 1.244(16) .
C3B O2B 1.275(16) .
C3B C2B 1.513(19) .
C16B O18B 1.197(15) .
C16B O17B 1.298(14) .
C16B C17B 1.543(17) .
C28B O21B 1.250(17) .
C28B O20B 1.279(17) .
C28B C29B 1.52(2) .
N2B Co6B 1.911(11) .
N1B Co6B 1.913(10) .
N3B Co3B 1.934(10) .
N4B Co3B 1.924(10) .
Co1B O5B 2.030(8) .
Co1B O6B 2.086(9) .
Co1B O3B 2.088(9) .
Co1B O4B 2.119(9) .
Co1B O8B 2.158(8) .
Co1B O1B 2.181(9) .
Co2B O13B 1.984(8) .
Co2B O7B 2.066(8) .
Co2B O1B 2.090(8) .
Co2B O8B 2.093(8) .
Co2B O12B 2.148(9) .
Co2B O10B 2.173(8) .
Co3B O19B 1.885(8) .
Co3B O16B 1.887(8) .
Co3B O13B 1.895(9) .
Co3B O12B 1.904(8) .
Co4B O19B 2.030(8) .
Co4B O20B 2.041(10) .
Co4B O15B 2.050(10) .
Co4B O22B 2.079(10) .
Co4B O16B 2.156(9) .
Co4B O17B 2.203(8) .
Co5B O11B 2.028(8) .
Co5B O14B 2.046(9) .
Co5B O17B 2.064(8) .
Co5B O16B 2.115(8) .
Co5B O10B 2.161(7) .
Co5B O12B 2.222(8) .
Co6B O1B 1.888(8) .
Co6B O5B 1.900(8) .
Co6B O11B 1.902(8) .
Co6B O10B 1.923(7) .
C5C C4C 1.507(19) .
C19C C18C 1.533(17) .
C407 O407 1.481(19) .
C402 O402 1.389(17) .
C1C O4C 1.437(17) .
C408 O408 1.17(3) .
C405 O405 1.507(19) .
C7C C6C 1.526(19) .
C2C C3C 1.49(2) .
C401 O401 1.22(2) .
C22C O19C 1.428(15) .
C22C C20C 1.537(17) .
C20C C23C 1.499(17) .
C20C N3C 1.525(15) .
C20C C21C 1.543(17) .
C23C O12C 1.438(15) .
C11C O1C 1.455(15) .
C11C C8C 1.520(16) .
C8C C10C 1.489(19) .
C8C C9C 1.497(19) .
C8C N1C 1.582(16) .
C10C O11C 1.382(15) .
C15C O10C 1.508(14) .
C15C C12C 1.604(19) .
C12C C13C 1.451(18) .
C12C N2C 1.474(17) .
C12C C14C 1.533(19) .
C14C O5C 1.453(15) .
C24C N4C 1.407(15) .
C24C C27C 1.552(16) .
C24C C25C 1.571(17) .
C24C C26C 1.596(18) .
C26C O13C 1.433(15) .
C28C O21C 1.239(17) .
C28C O20C 1.299(17) .
C28C C29C 1.526(19) .
C16C O18C 1.193(15) .
C16C O17C 1.286(15) .
C16C C17C 1.522(19) .
C4C O6C 1.221(17) .
C4C O7C 1.274(16) .
C18C O14C 1.230(16) .
C18C O15C 1.335(16) .
C3C O2C 1.240(18) .
C3C O3C 1.274(18) .
C6C O8C 1.250(14) .
C6C O9C 1.333(15) .
C27C O16C 1.375(15) .
N3C Co3C 1.927(10) .
N1C Co6C 1.912(11) .
N2C Co6C 1.956(10) .
N4C Co3C 1.926(10) .
Co1C O5C 1.988(9) .
Co1C O6C 2.047(11) .
Co1C O3C 2.084(11) .
Co1C O8C 2.141(9) .
Co1C O4C 2.141(10) .
Co1C O1C 2.191(9) .
Co2C O13C 1.979(9) .
Co2C O7C 2.081(9) .
Co2C O1C 2.099(9) .
Co2C O8C 2.111(9) .
Co2C O12C 2.168(9) .
Co2C O10C 2.172(9) .
Co3C O19C 1.874(9) .
Co3C O16C 1.884(9) .
Co3C O12C 1.896(9) .
Co3C O13C 1.900(9) .
Co4C O19C 2.002(9) .
Co4C O20C 2.041(10) .
Co4C O15C 2.065(10) .
Co4C O22C 2.097(10) .
Co4C O16C 2.191(9) .
Co4C O17C 2.207(9) .
Co5C O11C 2.050(10) .
Co5C O14C 2.057(9) .
Co5C O17C 2.077(10) .
Co5C O16C 2.130(10) .
Co5C O10C 2.158(8) .
Co5C O12C 2.199(9) .
Co6C O1C 1.876(9) .
Co6C O10C 1.888(9) .
Co6C O11C 1.894(9) .
Co6C O5C 1.922(9) .
O403 C403 1.49(2) .
O406 C406 1.18(4) .
C404 O404 1.08(4) .
O505 O507 1.56(3) 1_565
O507 O505 1.56(3) 1_545
